data_1569238
loop_
_publ_author_name
'Zars, Ethan'
'Gravogl, Lisa'
'Gau, Michael R.'
'Carroll, Patrick J.'
'Meyer, Karsten'
'Mindiola, Daniel J.'

_publ_section_title
;
 Isostructural bridging diferrous chalcogenide cores
 [Fe<sup>II</sup>(&#x3bc;-E)Fe<sup>II</sup>] (E = O, S, Se, Te) with
 decreasing antiferromagnetic coupling down the chalcogenide series.
;
_journal_issue 24
_journal_name_full 'Chemical science'
_journal_page_first 6770
_journal_page_last 6779
_journal_paper_doi 10.1039/d3sc01094e
_journal_volume 14
_journal_year 2023
_chemical_formula_moiety 'C58 H82 Fe2 K2 N6 Se, 2(C4 H10 O)'
_chemical_formula_sum 'C66 H102 Fe2 K2 N6 O2 Se'
_chemical_formula_weight 1280.39
_space_group_crystal_system triclinic
_space_group_IT_number 2
_space_group_name_Hall '-P 1'
_space_group_name_H-M_alt 'P -1'
_atom_sites_solution_hydrogens geom
_atom_sites_solution_primary dual
_audit_creation_date 2021-02-27
_audit_creation_method
;
Olex2 1.2
(compiled 2018.05.29 svn.r3508 for OlexSys, GUI svn.r5506)
;
_audit_update_record
;
2023-02-16 deposited with the CCDC.	2023-05-25 downloaded from the CCDC.
;
_cell_angle_alpha 104.5730(10)
_cell_angle_beta 102.7920(10)
_cell_angle_gamma 92.5040(10)
_cell_formula_units_Z 2
_cell_length_a 14.13070(10)
_cell_length_b 15.18640(10)
_cell_length_c 16.75930(10)
_cell_measurement_reflns_used 67760
_cell_measurement_temperature 100
_cell_measurement_theta_max 27.50
_cell_measurement_theta_min 2.08
_cell_volume 3375.48(5)
_computing_cell_refinement 'CrysAlisPro 1.171.40.81a (Rigaku OD, 2019)'
_computing_data_collection 'CrysAlisPro 1.171.40.81a (Rigaku OD, 2019)'
_computing_data_reduction 'CrysAlisPro 1.171.40.81a (Rigaku OD, 2019)'
_computing_publication_material 'Olex2 (Dolomanov et al., 2009)'
_computing_structure_refinement 'ShelXL (Sheldrick, 2015)'
_computing_structure_solution 'ShelXT (Sheldrick, 2015)'
_diffrn_ambient_temperature 100
_diffrn_detector 'HPC area detector'
_diffrn_detector_area_resol_mean 10.0
_diffrn_detector_type 'HyPix 3000HE'
_diffrn_measured_fraction_theta_full 0.997
_diffrn_measured_fraction_theta_max 0.994
_diffrn_measurement_details
;
List of Runs (angles in degrees, time in seconds):

  # Type    Start    End  Width  t~exp~   \w     \q     \k     \f   Frames
#--------------------------------------------------------------------------
  1  \w    -41.00  60.00   0.50   15.00    --  -14.00  19.00  60.00  202
  2  \w     -2.00  83.00   0.50   15.00    --   14.70  37.00 150.00  170
  3  \w     -9.00  17.00   0.50   15.00    --   14.70  80.00 102.41   52
  4  \w     -5.00  35.00   0.50   15.00    --   14.70  57.00 150.00   80
  5  \w    -42.00  25.00   0.50   15.00    --  -14.00  77.00 150.00  134
  6  \w    -54.00  -1.00   0.50   15.00    --   14.70 -19.00   0.00  106
  7  \w    -23.00  15.00   0.50   15.00    --  -14.00 -79.00 -13.84   76
  8  \w    -12.00  22.00   0.50   15.00    --   14.70 -78.00 -34.33   68
  9  \w    -22.00  15.00   0.50   15.00    --  -14.00 -80.00 -60.01   74
 10  \w    -22.00  15.00   0.50   15.00    --  -14.00 -80.00-138.99   74
 11  \w      4.00  29.00   0.50   15.00    --   14.70 -78.00-144.56   50
 12  \w    -22.00  15.00   0.50   15.00    --  -14.00 -80.00-157.89   74
 13  \w    -23.00  15.00   0.50   15.00    --  -14.00 -79.00 -93.52   76
 14  \w    -23.00  15.00   0.50   15.00    --  -14.00 -79.00-119.32   76
 15  \w    -23.00  15.00   0.50   15.00    --  -14.00 -79.00 -39.33   76
 16  \w    -22.00  15.00   0.50   15.00    --  -14.00 -80.00  18.21   74
 17  \w    -22.00  15.00   0.50   15.00    --  -14.00 -80.00 100.71   74
 18  \w    -22.00  15.00   0.50   15.00    --  -14.00 -80.00 119.83   74
 19  \w    -23.00  15.00   0.50   15.00    --  -14.00 -79.00  61.33   76
 20  \w    -22.00  15.00   0.50   15.00    --  -14.00 -80.00  74.47   74
 21  \w    -23.00  15.00   0.50   15.00    --  -14.00 -79.00 117.00   76
 22  \w    -23.00  15.00   0.50   15.00    --  -14.00 -79.00 161.85   76
 23  \w    -21.00  24.00   0.50   15.00    --   14.70 -80.00 148.60   90
 24  \w    -22.00  44.00   0.50   15.00    --   14.70 -80.00  50.17  132
 25  \w    -23.00  15.00   0.50   15.00    --  -14.00 -79.00  33.22   76
 26  \w    -22.00  44.00   0.50   15.00    --   14.70 -80.00 -15.77  132
 27  \w     18.00  94.00   0.50   15.00    --   14.70   7.00-143.00  152
 28  \w     -8.00  57.00   0.50   15.00    --   14.70  57.00 -90.00  130
 29  \w    -13.00  25.00   0.50   15.00    --   14.70  77.00 -30.00   76
 30  \w    -14.00  22.00   0.50   15.00    --   14.70  80.00 -97.55   72
 31  \w    -31.00  54.00   0.50   15.00    --  -14.00  37.00-150.00  170
 32  \w    -37.00  54.00   0.50   15.00    --  -14.00  57.00-150.00  182
 33  \w    -34.00  -2.00   0.50   15.00    --   14.70   7.00-143.00   64
 34  \w    -49.00  65.00   0.50   15.00    --  -14.00   7.00-143.00  228
 35  \w    -24.00  10.00   0.50   15.00    --   14.70 -78.00 105.48   68
 36  \w    -51.00 -20.00   0.50   15.00    --   14.70 -19.00  30.00   62
 37  \w    -59.00   9.00   0.50   15.00    --  -14.00 -57.00 -30.00  136
 38  \w    -57.00   5.00   0.50   15.00    --   14.70 -19.00 -90.00  124
 39  \w    -59.00   9.00   0.50   15.00    --  -14.00 -57.00-120.00  136
 40  \w    -59.00   5.00   0.50   15.00    --   14.70 -19.00-150.00  128
 41  \w    -42.00  25.00   0.50   15.00    --  -14.00  77.00 -90.00  134
 42  \w    -64.00   7.00   0.50   15.00    --   14.70  -7.00  41.00  142
 43  \w    -93.00   7.00   0.50   15.00    --  -14.00  -7.00  41.00  200
;
_diffrn_measurement_device '\k-geometry diffractometer'
_diffrn_measurement_device_type 'Rigaku XtaLAB Synergy-i'
_diffrn_measurement_method '\w scans'
_diffrn_orient_matrix_type 'CrysAlisPro convention (1999,Acta A55,543-557)'
_diffrn_orient_matrix_UB_11 0.0488433000
_diffrn_orient_matrix_UB_12 -0.0034778000
_diffrn_orient_matrix_UB_13 -0.0036434000
_diffrn_orient_matrix_UB_21 -0.0037118000
_diffrn_orient_matrix_UB_22 -0.0457454000
_diffrn_orient_matrix_UB_23 0.0029559000
_diffrn_orient_matrix_UB_31 -0.0167258000
_diffrn_orient_matrix_UB_32 -0.0158213000
_diffrn_orient_matrix_UB_33 -0.0448053000
_diffrn_radiation_monochromator mirror
_diffrn_radiation_probe x-ray
_diffrn_radiation_type MoK\a
_diffrn_radiation_wavelength 0.71073
_diffrn_reflns_av_R_equivalents 0.0502
_diffrn_reflns_av_unetI/netI 0.0339
_diffrn_reflns_Laue_measured_fraction_full 0.997
_diffrn_reflns_Laue_measured_fraction_max 0.994
_diffrn_reflns_limit_h_max 18
_diffrn_reflns_limit_h_min -18
_diffrn_reflns_limit_k_max 19
_diffrn_reflns_limit_k_min -19
_diffrn_reflns_limit_l_max 21
_diffrn_reflns_limit_l_min -21
_diffrn_reflns_number 128234
_diffrn_reflns_point_group_measured_fraction_full 0.997
_diffrn_reflns_point_group_measured_fraction_max 0.994
_diffrn_reflns_theta_full 25.242
_diffrn_reflns_theta_max 27.484
_diffrn_reflns_theta_min 1.927
_diffrn_source 'micro-focus sealed X-ray tube'
_diffrn_source_type 'PhotonJet (Mo) X-ray Source'
_exptl_absorpt_coefficient_mu 1.137
_exptl_absorpt_correction_T_max 1.0000
_exptl_absorpt_correction_T_min 0.5594
_exptl_absorpt_correction_type multi-scan
_exptl_absorpt_process_details 'SCALE3 ABSPACK'
_exptl_crystal_colour orange
_exptl_crystal_density_diffrn 1.260
_exptl_crystal_description block
_exptl_crystal_F_000 1360
_exptl_crystal_size_max 0.30
_exptl_crystal_size_mid 0.15
_exptl_crystal_size_min 0.10
_refine_diff_density_max 0.510
_refine_diff_density_min -0.363
_refine_diff_density_rms 0.058
_refine_ls_extinction_method none
_refine_ls_goodness_of_fit_ref 1.039
_refine_ls_hydrogen_treatment constr
_refine_ls_matrix_type full
_refine_ls_number_parameters 764
_refine_ls_number_reflns 15398
_refine_ls_number_restraints 90
_refine_ls_restrained_S_all 1.038
_refine_ls_R_factor_all 0.0406
_refine_ls_R_factor_gt 0.0314
_refine_ls_shift/su_max 0.002
_refine_ls_shift/su_mean 0.000
_refine_ls_structure_factor_coef Fsqd
_refine_ls_weighting_details 'w=1/[\s^2^(Fo^2^)+(0.0300P)^2^+1.8517P] where P=(Fo^2^+2Fc^2^)/3'
_refine_ls_weighting_scheme calc
_refine_ls_wR_factor_gt 0.0714
_refine_ls_wR_factor_ref 0.0743
_reflns_number_gt 13082
_reflns_number_total 15398
_reflns_threshold_expression 'I > 2\s(I)'
_cod_data_source_file d3sc01094e2.cif
_cod_data_source_block 9704_2-Se
_cod_depositor_comments 'Adding full bibliography for 1569232--1569239.cif.'
_cod_original_cell_volume 3375.48(4)
_cod_database_code 1569238
_shelx_shelxl_version_number 2018/3
_shelx_estimated_absorpt_t_max 0.895
_shelx_estimated_absorpt_t_min 0.727
_olex2_submission_special_instructions 'No special instructions were received'
_oxdiff_exptl_absorpt_empirical_details
;
Empirical correction (ABSPACK) includes:
- Absorption correction using spherical harmonics
- Frame scaling
;
_oxdiff_exptl_absorpt_empirical_full_max 1.448
_oxdiff_exptl_absorpt_empirical_full_min 0.575

loop_
_space_group_symop_operation_xyz
'x, y, z'
'-x, -y, -z'

loop_
_atom_site_label
_atom_site_type_symbol
_atom_site_fract_x
_atom_site_fract_y
_atom_site_fract_z
_atom_site_U_iso_or_equiv
_atom_site_adp_type
_atom_site_occupancy
_atom_site_site_symmetry_order
_atom_site_calc_flag
_atom_site_refinement_flags_posn
_atom_site_refinement_flags_adp
_atom_site_refinement_flags_occupancy
_atom_site_disorder_assembly
_atom_site_disorder_group
Fe1 Fe 0.81828(2) 0.14957(2) 0.81142(2) 0.01280(6) Uani 1 1 d . . . . .
Fe2 Fe 0.80329(2) 0.40701(2) 0.75147(2) 0.01276(6) Uani 1 1 d . . . . .
Se1 Se 0.87980(2) 0.30494(2) 0.82973(2) 0.01392(4) Uani 1 1 d . . . . .
K1 K 0.90058(3) 0.19762(3) 0.63355(2) 0.01845(8) Uani 1 1 d . . . . .
K2 K 0.66861(3) 0.33482(3) 0.89167(3) 0.02106(9) Uani 1 1 d . . . . .
N1 N 0.69949(10) 0.06957(10) 0.72555(9) 0.0140(3) Uani 1 1 d . . . . .
N2 N 0.88077(10) 0.06221(9) 0.72595(9) 0.0132(3) Uani 1 1 d . . . . .
N3 N 0.71980(10) 0.14657(10) 0.88602(9) 0.0147(3) Uani 1 1 d . . . . .
N4 N 0.67121(10) 0.37404(10) 0.66440(9) 0.0148(3) Uani 1 1 d . . . . .
N5 N 0.84411(10) 0.38519(9) 0.63671(8) 0.0140(3) Uani 1 1 d . . . . .
N6 N 0.71124(10) 0.48169(10) 0.81485(9) 0.0157(3) Uani 1 1 d . . . . .
C1 C 0.71171(12) 0.01801(11) 0.65076(10) 0.0145(3) Uani 1 1 d . . . . .
C2 C 0.62907(13) -0.02603(13) 0.58768(11) 0.0212(4) Uani 1 1 d . . . . .
H2 H 0.634881 -0.059701 0.533255 0.025 Uiso 1 1 calc R . . . .
C3 C 0.53870(13) -0.01936(14) 0.60648(12) 0.0254(4) Uani 1 1 d . . . . .
H3 H 0.481845 -0.047383 0.563669 0.031 Uiso 1 1 calc R . . . .
C4 C 0.52919(13) 0.02726(14) 0.68631(11) 0.0225(4) Uani 1 1 d . . . . .
H4 H 0.467013 0.028710 0.699209 0.027 Uiso 1 1 calc R . . . .
C5 C 0.61298(12) 0.07216(12) 0.74757(11) 0.0156(3) Uani 1 1 d . . . . .
C6 C 0.62358(12) 0.11954(12) 0.83752(11) 0.0154(3) Uani 1 1 d . . . . .
C7 C 0.55861(12) 0.13580(12) 0.89145(11) 0.0169(4) Uani 1 1 d . . . . .
C8 C 0.61813(13) 0.17269(12) 0.97374(11) 0.0189(4) Uani 1 1 d . . . . .
H8 H 0.595592 0.181516 1.027462 0.023 Uiso 1 1 calc R . . . .
C9 C 0.71520(12) 0.17718(12) 0.96895(11) 0.0159(3) Uani 1 1 d . . . . .
C10 C 0.44865(13) 0.11106(13) 0.87205(11) 0.0202(4) Uani 1 1 d . . . . .
C11 C 0.39345(13) 0.15240(14) 0.80243(13) 0.0257(4) Uani 1 1 d . . . . .
H11a H 0.387579 0.217027 0.827307 0.038 Uiso 1 1 calc GR . . . .
H11b H 0.328208 0.119252 0.777681 0.038 Uiso 1 1 calc GR . . . .
H11c H 0.429432 0.147231 0.758023 0.038 Uiso 1 1 calc GR . . . .
C12 C 0.42757(14) 0.00602(13) 0.84892(13) 0.0261(4) Uani 1 1 d . . . . .
H12a H 0.456312 -0.021704 0.801611 0.039 Uiso 1 1 calc GR . . . .
H12b H 0.356876 -0.011019 0.832221 0.039 Uiso 1 1 calc GR . . . .
H12c H 0.456138 -0.015959 0.898244 0.039 Uiso 1 1 calc GR . . . .
C13 C 0.41005(15) 0.15001(17) 0.95112(13) 0.0341(5) Uani 1 1 d . . . . .
H13a H 0.439888 0.122517 0.996374 0.051 Uiso 1 1 calc GR . . . .
H13b H 0.339005 0.135868 0.937041 0.051 Uiso 1 1 calc GR . . . .
H13c H 0.426619 0.216494 0.970410 0.051 Uiso 1 1 calc GR . . . .
C14 C 0.80418(13) 0.21025(13) 1.04318(11) 0.0198(4) Uani 1 1 d . . . . .
C15 C 0.88873(17) 0.15456(19) 1.02922(14) 0.0506(7) Uani 1 1 d . . . . .
H15a H 0.868873 0.089919 1.022350 0.076 Uiso 1 1 calc GR . . . .
H15b H 0.944453 0.176454 1.078332 0.076 Uiso 1 1 calc GR . . . .
H15c H 0.907381 0.161397 0.977981 0.076 Uiso 1 1 calc GR . . . .
C16 C 0.77815(17) 0.20229(18) 1.12532(13) 0.0389(6) Uani 1 1 d . . . . .
H16a H 0.725773 0.240464 1.136078 0.058 Uiso 1 1 calc GR . . . .
H16b H 0.835768 0.222925 1.172839 0.058 Uiso 1 1 calc GR . . . .
H16c H 0.756260 0.138375 1.119553 0.058 Uiso 1 1 calc GR . . . .
C17 C 0.83683(16) 0.31096(15) 1.05556(13) 0.0340(5) Uani 1 1 d . . . . .
H17a H 0.854121 0.318754 1.004079 0.051 Uiso 1 1 calc GR . . . .
H17b H 0.893770 0.331038 1.103799 0.051 Uiso 1 1 calc GR . . . .
H17c H 0.783548 0.347733 1.066754 0.051 Uiso 1 1 calc GR . . . .
C18 C 0.81508(12) 0.01368(11) 0.64991(10) 0.0134(3) Uani 1 1 d . . . . .
C19 C 0.86724(12) -0.03660(11) 0.59411(10) 0.0148(3) Uani 1 1 d . . . . .
C20 C 0.96625(12) -0.01592(12) 0.63824(11) 0.0167(3) Uani 1 1 d . . . . .
H20 H 1.022304 -0.043676 0.617733 0.020 Uiso 1 1 calc R . . . .
C21 C 0.97222(12) 0.04296(11) 0.71821(11) 0.0143(3) Uani 1 1 d . . . . .
C22 C 0.83210(13) -0.10818(12) 0.50822(11) 0.0170(4) Uani 1 1 d . . . . .
C23 C 0.91973(14) -0.14580(13) 0.47567(12) 0.0238(4) Uani 1 1 d . . . . .
H23a H 0.960926 -0.095476 0.469551 0.036 Uiso 1 1 calc GR . . . .
H23b H 0.896329 -0.190871 0.420446 0.036 Uiso 1 1 calc GR . . . .
H23c H 0.957828 -0.175037 0.516261 0.036 Uiso 1 1 calc GR . . . .
C24 C 0.77243(15) -0.19041(13) 0.51848(12) 0.0246(4) Uani 1 1 d . . . . .
H24a H 0.814590 -0.220554 0.555884 0.037 Uiso 1 1 calc GR . . . .
H24b H 0.746543 -0.233952 0.462743 0.037 Uiso 1 1 calc GR . . . .
H24c H 0.718257 -0.168941 0.543330 0.037 Uiso 1 1 calc GR . . . .
C25 C 0.77416(14) -0.06709(13) 0.43998(11) 0.0223(4) Uani 1 1 d . . . . .
H25a H 0.721918 -0.035386 0.460887 0.033 Uiso 1 1 calc GR . . . .
H25b H 0.745700 -0.116121 0.388345 0.033 Uiso 1 1 calc GR . . . .
H25c H 0.817888 -0.023537 0.427133 0.033 Uiso 1 1 calc GR . . . .
C26 C 1.06377(12) 0.08008(12) 0.78842(11) 0.0164(3) Uani 1 1 d . . . . .
C27 C 1.13838(13) 0.00984(13) 0.78165(13) 0.0249(4) Uani 1 1 d . . . . .
H27a H 1.108931 -0.049167 0.783166 0.037 Uiso 1 1 calc GR . . . .
H27b H 1.195730 0.031015 0.829359 0.037 Uiso 1 1 calc GR . . . .
H27c H 1.158149 0.002791 0.728092 0.037 Uiso 1 1 calc GR . . . .
C28 C 1.04210(13) 0.09672(13) 0.87603(11) 0.0221(4) Uani 1 1 d . . . . .
H28a H 1.000345 0.146492 0.884052 0.033 Uiso 1 1 calc GR . . . .
H28b H 1.103427 0.113502 0.919874 0.033 Uiso 1 1 calc GR . . . .
H28c H 1.008613 0.040851 0.880375 0.033 Uiso 1 1 calc GR . . . .
C29 C 1.10823(13) 0.17036(12) 0.77956(12) 0.0214(4) Uani 1 1 d . . . . .
H29a H 1.061794 0.216236 0.785728 0.032 Uiso 1 1 calc GR . . . .
H29b H 1.122531 0.160196 0.723529 0.032 Uiso 1 1 calc GR . . . .
H29c H 1.168693 0.192173 0.823789 0.032 Uiso 1 1 calc GR . . . .
C30 C 0.58928(13) 0.39630(12) 0.69087(11) 0.0182(4) Uani 1 1 d . . . . .
C31 C 0.49877(14) 0.36506(15) 0.63347(12) 0.0269(4) Uani 1 1 d . . . . .
H31 H 0.439848 0.376336 0.650866 0.032 Uiso 1 1 calc R . . . .
C32 C 0.49668(14) 0.31750(16) 0.55098(13) 0.0331(5) Uani 1 1 d . . . . .
H32 H 0.435590 0.294920 0.511908 0.040 Uiso 1 1 calc R . . . .
C33 C 0.58202(14) 0.30211(15) 0.52419(12) 0.0278(4) Uani 1 1 d . . . . .
H33 H 0.579713 0.271385 0.466811 0.033 Uiso 1 1 calc R . . . .
C34 C 0.67148(13) 0.33258(12) 0.58304(11) 0.0173(4) Uani 1 1 d . . . . .
C35 C 0.77043(12) 0.33289(11) 0.56821(10) 0.0147(3) Uani 1 1 d . . . . .
C36 C 0.80903(12) 0.30222(11) 0.49654(10) 0.0150(3) Uani 1 1 d . . . . .
C37 C 0.90811(13) 0.33842(11) 0.52320(11) 0.0160(3) Uani 1 1 d . . . . .
H37 H 0.953047 0.338501 0.484751 0.019 Uiso 1 1 calc R . . . .
C38 C 0.92703(12) 0.38924(11) 0.60798(10) 0.0144(3) Uani 1 1 d . . . . .
C39 C 0.76088(13) 0.24621(12) 0.40616(10) 0.0183(4) Uani 1 1 d . . . . .
C40 C 0.69392(14) 0.30323(13) 0.35903(11) 0.0238(4) Uani 1 1 d . . . . .
H40a H 0.645155 0.325105 0.390714 0.036 Uiso 1 1 calc GR . . . .
H40b H 0.660900 0.265313 0.302188 0.036 Uiso 1 1 calc GR . . . .
H40c H 0.732928 0.355682 0.354085 0.036 Uiso 1 1 calc GR . . . .
C41 C 0.70642(17) 0.15633(13) 0.40597(13) 0.0327(5) Uani 1 1 d . . . . .
H41a H 0.753683 0.116212 0.425227 0.049 Uiso 1 1 calc GR . . . .
H41b H 0.668362 0.125935 0.348286 0.049 Uiso 1 1 calc GR . . . .
H41c H 0.662484 0.169508 0.444276 0.049 Uiso 1 1 calc GR . . . .
C42 C 0.83866(15) 0.21976(15) 0.35590(12) 0.0297(5) Uani 1 1 d . . . . .
H42a H 0.873054 0.275263 0.351743 0.045 Uiso 1 1 calc GR . . . .
H42b H 0.807207 0.181579 0.298762 0.045 Uiso 1 1 calc GR . . . .
H42c H 0.885369 0.185543 0.385130 0.045 Uiso 1 1 calc GR . . . .
C43 C 1.02117(12) 0.44686(12) 0.66095(11) 0.0176(4) Uani 1 1 d . . . . .
C44 C 0.99941(16) 0.54474(14) 0.69417(15) 0.0353(5) Uani 1 1 d . . . . .
H44a H 0.969561 0.568420 0.646269 0.053 Uiso 1 1 calc GR . . . .
H44b H 1.060268 0.582871 0.726449 0.053 Uiso 1 1 calc GR . . . .
H44c H 0.954378 0.545981 0.731200 0.053 Uiso 1 1 calc GR . . . .
C45 C 1.09402(15) 0.44806(15) 0.60532(13) 0.0301(5) Uani 1 1 d . . . . .
H45a H 1.108699 0.385508 0.582622 0.045 Uiso 1 1 calc GR . . . .
H45b H 1.154294 0.485912 0.639611 0.045 Uiso 1 1 calc GR . . . .
H45c H 1.065520 0.473517 0.558251 0.045 Uiso 1 1 calc GR . . . .
C46 C 1.06881(15) 0.40928(17) 0.73450(14) 0.0369(5) Uani 1 1 d . . . . .
H46a H 1.022735 0.405821 0.769824 0.055 Uiso 1 1 calc GR . . . .
H46b H 1.127329 0.449811 0.768840 0.055 Uiso 1 1 calc GR . . . .
H46c H 1.087029 0.348007 0.712180 0.055 Uiso 1 1 calc GR . . . .
C47 C 0.61126(12) 0.45562(12) 0.77797(11) 0.0161(3) Uani 1 1 d . . . . .
C48 C 0.55673(13) 0.49925(12) 0.83511(11) 0.0187(4) Uani 1 1 d . . . . .
C49 C 0.62664(13) 0.55137(12) 0.90717(12) 0.0207(4) Uani 1 1 d . . . . .
H49 H 0.611760 0.594431 0.957659 0.025 Uiso 1 1 calc R . . . .
C50 C 0.71953(13) 0.54069(12) 0.89288(11) 0.0171(4) Uani 1 1 d . . . . .
C51 C 0.44644(13) 0.49930(14) 0.82558(12) 0.0233(4) Uani 1 1 d . . . . .
C52 C 0.42410(15) 0.55909(16) 0.90682(14) 0.0336(5) Uani 1 1 d . . . . .
H52a H 0.452077 0.535202 0.955071 0.050 Uiso 1 1 calc GR . . . .
H52b H 0.353279 0.557976 0.899647 0.050 Uiso 1 1 calc GR . . . .
H52c H 0.452713 0.622133 0.917441 0.050 Uiso 1 1 calc GR . . . .
C53 C 0.39819(14) 0.40262(15) 0.81186(14) 0.0304(5) Uani 1 1 d . . . . .
H53a H 0.415223 0.360981 0.763330 0.046 Uiso 1 1 calc GR . . . .
H53b H 0.327181 0.403254 0.800555 0.046 Uiso 1 1 calc GR . . . .
H53c H 0.421297 0.381775 0.862906 0.046 Uiso 1 1 calc GR . . . .
C54 C 0.40145(15) 0.54189(16) 0.75378(14) 0.0342(5) Uani 1 1 d . . . . .
H54a H 0.429509 0.605636 0.767740 0.051 Uiso 1 1 calc GR . . . .
H54b H 0.330664 0.539792 0.747191 0.051 Uiso 1 1 calc GR . . . .
H54c H 0.415488 0.507422 0.700593 0.051 Uiso 1 1 calc GR . . . .
C55 C 0.81578(13) 0.58764(12) 0.95117(11) 0.0207(4) Uani 1 1 d . U . . .
C56 C 0.8375(8) 0.5622(5) 1.0337(5) 0.057(2) Uani 0.55 1 d . U P A 1
H56a H 0.900314 0.594222 1.069139 0.085 Uiso 0.55 1 calc R . P A 1
H56b H 0.785890 0.579782 1.063387 0.085 Uiso 0.55 1 calc R . P A 1
H56c H 0.840441 0.495993 1.022649 0.085 Uiso 0.55 1 calc R . P A 1
C57 C 0.8108(7) 0.6932(5) 0.9712(6) 0.0447(18) Uani 0.55 1 d . U P A 1
H57a H 0.796703 0.711424 0.918048 0.067 Uiso 0.55 1 calc R . P A 1
H57b H 0.759146 0.709632 1.001029 0.067 Uiso 0.55 1 calc R . P A 1
H57c H 0.873590 0.724852 1.007155 0.067 Uiso 0.55 1 calc R . P A 1
C58 C 0.9005(10) 0.5719(10) 0.9072(10) 0.042(3) Uani 0.55 1 d . U P A 1
H58a H 0.884168 0.589100 0.853625 0.064 Uiso 0.55 1 calc R . P A 1
H58b H 0.959706 0.609410 0.944305 0.064 Uiso 0.55 1 calc R . P A 1
H58c H 0.911679 0.507166 0.895767 0.064 Uiso 0.55 1 calc R . P A 1
C56' C 0.8491(9) 0.5296(6) 1.0151(6) 0.0326(17) Uani 0.45 1 d . U P A 2
H56a' H 0.798934 0.525136 1.046374 0.049 Uiso 0.45 1 calc R . P A 2
H56b' H 0.858739 0.468098 0.983873 0.049 Uiso 0.45 1 calc R . P A 2
H56c' H 0.910514 0.558990 1.055087 0.049 Uiso 0.45 1 calc R . P A 2
C57' C 0.8001(9) 0.6802(6) 1.0008(7) 0.049(2) Uani 0.45 1 d . U P A 2
H57a' H 0.747909 0.674106 1.029618 0.074 Uiso 0.45 1 calc R . P A 2
H57b' H 0.860507 0.708205 1.043059 0.074 Uiso 0.45 1 calc R . P A 2
H57c' H 0.781644 0.718797 0.962192 0.074 Uiso 0.45 1 calc R . P A 2
C58' C 0.8937(13) 0.5920(12) 0.9061(11) 0.041(3) Uani 0.45 1 d . U P A 2
H58a' H 0.901529 0.530061 0.874490 0.062 Uiso 0.45 1 calc R . P A 2
H58b' H 0.876298 0.629646 0.866436 0.062 Uiso 0.45 1 calc R . P A 2
H58c' H 0.955161 0.619055 0.947303 0.062 Uiso 0.45 1 calc R . P A 2
O1 O 0.82307(10) 0.84138(9) 0.83090(8) 0.0254(3) Uani 1 1 d . . . . .
C59 C 0.72644(16) 0.91989(15) 0.92031(13) 0.0326(5) Uani 1 1 d . . . . .
H59a H 0.673003 0.870936 0.892646 0.049 Uiso 1 1 calc GR . . . .
H59b H 0.699449 0.978136 0.937434 0.049 Uiso 1 1 calc GR . . . .
H59c H 0.766517 0.906249 0.970582 0.049 Uiso 1 1 calc GR . . . .
C60 C 0.78808(18) 0.92656(14) 0.85961(15) 0.0364(5) Uani 1 1 d . . . . .
H60a H 0.748959 0.944501 0.810565 0.044 Uiso 1 1 calc R . . . .
H60b H 0.843823 0.974089 0.888169 0.044 Uiso 1 1 calc R . . . .
C61 C 0.87902(18) 0.84304(15) 0.77095(14) 0.0353(5) Uani 1 1 d . . . . .
H61a H 0.938125 0.887027 0.797873 0.042 Uiso 1 1 calc R . . . .
H61b H 0.840322 0.863204 0.723091 0.042 Uiso 1 1 calc R . . . .
C62 C 0.90790(16) 0.74970(14) 0.73861(13) 0.0316(5) Uani 1 1 d . . . . .
H62a H 0.946170 0.750955 0.696688 0.047 Uiso 1 1 calc GR . . . .
H62b H 0.849205 0.706403 0.711917 0.047 Uiso 1 1 calc GR . . . .
H62c H 0.947277 0.730504 0.785999 0.047 Uiso 1 1 calc GR . . . .
O2 O 0.33727(10) 0.34289(10) 0.38132(9) 0.0304(3) Uani 1 1 d . . . . .
C63 C 0.25748(17) 0.44267(15) 0.47221(14) 0.0366(5) Uani 1 1 d . . . . .
H63a H 0.198487 0.399162 0.450557 0.055 Uiso 1 1 calc GR . . . .
H63b H 0.239097 0.505096 0.487337 0.055 Uiso 1 1 calc GR . . . .
H63c H 0.298032 0.429678 0.522618 0.055 Uiso 1 1 calc GR . . . .
C64 C 0.31384(17) 0.43358(15) 0.40504(15) 0.0370(5) Uani 1 1 d . . . . .
H64a H 0.274295 0.449361 0.354935 0.044 Uiso 1 1 calc R . . . .
H64b H 0.374405 0.476257 0.427105 0.044 Uiso 1 1 calc R . . . .
C65 C 0.3930(2) 0.3299(2) 0.31934(17) 0.0567(8) Uani 1 1 d . . . . .
H65a H 0.455255 0.370158 0.342066 0.068 Uiso 1 1 calc R . . . .
H65b H 0.356568 0.345869 0.268125 0.068 Uiso 1 1 calc R . . . .
C66 C 0.41298(19) 0.2319(2) 0.29671(17) 0.0627(9) Uani 1 1 d . . . . .
H66a H 0.448463 0.221537 0.251680 0.094 Uiso 1 1 calc GR . . . .
H66b H 0.351102 0.192392 0.276732 0.094 Uiso 1 1 calc GR . . . .
H66c H 0.452475 0.217648 0.346901 0.094 Uiso 1 1 calc GR . . . .

loop_
_atom_site_aniso_label
_atom_site_aniso_U_11
_atom_site_aniso_U_22
_atom_site_aniso_U_33
_atom_site_aniso_U_23
_atom_site_aniso_U_13
_atom_site_aniso_U_12
Fe1 0.00998(11) 0.01492(12) 0.01335(12) 0.00323(9) 0.00321(9) 0.00081(9)
Fe2 0.01115(12) 0.01552(12) 0.01149(12) 0.00343(9) 0.00246(9) 0.00236(9)
Se1 0.01331(8) 0.01456(9) 0.01482(8) 0.00503(6) 0.00388(6) 0.00229(6)
K1 0.0233(2) 0.01703(19) 0.01726(18) 0.00640(15) 0.00699(15) 0.00420(15)
K2 0.01909(19) 0.0222(2) 0.0272(2) 0.01223(17) 0.00915(16) 0.00651(15)
N1 0.0110(7) 0.0176(7) 0.0144(7) 0.0062(6) 0.0029(6) 0.0015(5)
N2 0.0100(7) 0.0137(7) 0.0150(7) 0.0034(6) 0.0018(5) 0.0009(5)
N3 0.0126(7) 0.0176(7) 0.0146(7) 0.0056(6) 0.0032(6) 0.0007(6)
N4 0.0135(7) 0.0170(7) 0.0147(7) 0.0062(6) 0.0028(6) 0.0006(6)
N5 0.0136(7) 0.0153(7) 0.0118(7) 0.0031(6) 0.0015(6) -0.0003(5)
N6 0.0138(7) 0.0175(7) 0.0171(7) 0.0066(6) 0.0034(6) 0.0035(6)
C1 0.0135(8) 0.0170(8) 0.0135(8) 0.0060(7) 0.0027(7) 0.0008(6)
C2 0.0158(9) 0.0301(10) 0.0148(9) 0.0022(7) 0.0028(7) -0.0002(7)
C3 0.0134(9) 0.0390(12) 0.0192(9) 0.0046(8) -0.0008(7) -0.0042(8)
C4 0.0108(8) 0.0362(11) 0.0193(9) 0.0059(8) 0.0038(7) -0.0006(7)
C5 0.0123(8) 0.0196(9) 0.0164(8) 0.0068(7) 0.0042(7) 0.0009(7)
C6 0.0117(8) 0.0199(9) 0.0155(8) 0.0067(7) 0.0027(7) 0.0011(7)
C7 0.0143(8) 0.0197(9) 0.0185(9) 0.0060(7) 0.0065(7) 0.0020(7)
C8 0.0184(9) 0.0222(9) 0.0180(9) 0.0059(7) 0.0077(7) 0.0022(7)
C9 0.0157(8) 0.0167(9) 0.0153(8) 0.0044(7) 0.0039(7) 0.0009(7)
C10 0.0137(9) 0.0260(10) 0.0218(9) 0.0057(8) 0.0070(7) 0.0026(7)
C11 0.0149(9) 0.0297(11) 0.0337(11) 0.0110(9) 0.0055(8) 0.0039(8)
C12 0.0172(9) 0.0308(11) 0.0323(11) 0.0128(9) 0.0058(8) -0.0020(8)
C13 0.0178(10) 0.0546(14) 0.0288(11) 0.0034(10) 0.0124(9) 0.0022(9)
C14 0.0182(9) 0.0255(10) 0.0141(8) 0.0032(7) 0.0032(7) 0.0020(7)
C15 0.0314(13) 0.0720(18) 0.0272(12) -0.0124(12) -0.0114(10) 0.0267(12)
C16 0.0347(12) 0.0595(16) 0.0215(10) 0.0178(10) -0.0008(9) -0.0097(11)
C17 0.0329(12) 0.0360(12) 0.0263(11) 0.0075(9) -0.0035(9) -0.0089(9)
C18 0.0123(8) 0.0124(8) 0.0150(8) 0.0038(6) 0.0027(6) 0.0004(6)
C19 0.0153(8) 0.0135(8) 0.0158(8) 0.0045(7) 0.0034(7) 0.0014(6)
C20 0.0151(8) 0.0159(8) 0.0204(9) 0.0045(7) 0.0068(7) 0.0040(7)
C21 0.0125(8) 0.0128(8) 0.0183(8) 0.0054(7) 0.0034(7) 0.0024(6)
C22 0.0191(9) 0.0157(8) 0.0151(8) 0.0029(7) 0.0032(7) 0.0022(7)
C23 0.0248(10) 0.0233(10) 0.0204(9) -0.0006(8) 0.0059(8) 0.0067(8)
C24 0.0303(11) 0.0179(9) 0.0225(10) 0.0035(8) 0.0030(8) -0.0027(8)
C25 0.0268(10) 0.0248(10) 0.0169(9) 0.0069(8) 0.0063(8) 0.0057(8)
C26 0.0113(8) 0.0169(9) 0.0193(9) 0.0024(7) 0.0028(7) 0.0024(6)
C27 0.0158(9) 0.0223(10) 0.0316(11) 0.0029(8) -0.0004(8) 0.0061(7)
C28 0.0163(9) 0.0274(10) 0.0202(9) 0.0058(8) 0.0005(7) 0.0010(7)
C29 0.0145(9) 0.0208(9) 0.0260(10) 0.0033(8) 0.0027(7) -0.0014(7)
C30 0.0151(8) 0.0225(9) 0.0190(9) 0.0103(7) 0.0032(7) 0.0008(7)
C31 0.0134(9) 0.0426(12) 0.0247(10) 0.0107(9) 0.0036(8) -0.0013(8)
C32 0.0145(9) 0.0552(14) 0.0232(10) 0.0072(10) -0.0026(8) -0.0085(9)
C33 0.0191(10) 0.0423(12) 0.0158(9) 0.0024(8) -0.0002(8) -0.0079(8)
C34 0.0167(9) 0.0181(9) 0.0168(8) 0.0064(7) 0.0022(7) -0.0021(7)
C35 0.0150(8) 0.0149(8) 0.0130(8) 0.0039(7) 0.0012(7) -0.0006(6)
C36 0.0193(9) 0.0134(8) 0.0128(8) 0.0057(7) 0.0020(7) 0.0038(7)
C37 0.0194(9) 0.0159(8) 0.0151(8) 0.0064(7) 0.0062(7) 0.0038(7)
C38 0.0152(8) 0.0141(8) 0.0162(8) 0.0069(7) 0.0052(7) 0.0027(6)
C39 0.0235(9) 0.0168(9) 0.0120(8) 0.0026(7) 0.0006(7) 0.0023(7)
C40 0.0256(10) 0.0266(10) 0.0173(9) 0.0073(8) -0.0005(8) 0.0040(8)
C41 0.0490(14) 0.0190(10) 0.0231(10) 0.0022(8) -0.0003(9) -0.0050(9)
C42 0.0328(11) 0.0351(12) 0.0157(9) -0.0023(8) 0.0029(8) 0.0121(9)
C43 0.0140(8) 0.0206(9) 0.0185(9) 0.0055(7) 0.0047(7) 0.0003(7)
C44 0.0260(11) 0.0264(11) 0.0454(13) -0.0033(10) 0.0081(10) -0.0035(9)
C45 0.0236(10) 0.0374(12) 0.0292(11) 0.0073(9) 0.0096(9) -0.0040(9)
C46 0.0203(10) 0.0568(15) 0.0353(12) 0.0256(11) -0.0025(9) -0.0091(10)
C47 0.0120(8) 0.0204(9) 0.0178(8) 0.0089(7) 0.0026(7) 0.0038(7)
C48 0.0165(9) 0.0218(9) 0.0233(9) 0.0122(8) 0.0083(7) 0.0067(7)
C49 0.0227(9) 0.0207(9) 0.0223(9) 0.0068(8) 0.0108(8) 0.0073(7)
C50 0.0186(9) 0.0156(8) 0.0180(9) 0.0049(7) 0.0057(7) 0.0040(7)
C51 0.0169(9) 0.0318(11) 0.0277(10) 0.0149(8) 0.0092(8) 0.0090(8)
C52 0.0227(10) 0.0426(13) 0.0420(13) 0.0133(10) 0.0166(9) 0.0142(9)
C53 0.0208(10) 0.0407(12) 0.0366(12) 0.0185(10) 0.0114(9) 0.0050(9)
C54 0.0203(10) 0.0476(14) 0.0452(13) 0.0288(11) 0.0090(9) 0.0139(9)
C55 0.0212(9) 0.0190(9) 0.0191(9) 0.0007(7) 0.0045(7) 0.0010(7)
C56 0.047(5) 0.080(6) 0.039(4) 0.033(4) -0.012(3) -0.030(5)
C57 0.034(3) 0.019(2) 0.071(6) -0.002(3) 0.010(4) 0.002(2)
C58 0.018(3) 0.036(4) 0.054(5) -0.022(3) 0.013(3) -0.012(3)
C56' 0.027(3) 0.039(4) 0.022(3) 0.008(3) -0.009(3) -0.008(3)
C57' 0.040(4) 0.024(3) 0.063(6) -0.017(3) 0.003(4) 0.000(3)
C58' 0.040(5) 0.052(8) 0.024(4) -0.004(4) 0.010(3) -0.017(4)
O1 0.0314(8) 0.0223(7) 0.0255(7) 0.0101(6) 0.0089(6) 0.0036(6)
C59 0.0385(12) 0.0341(12) 0.0285(11) 0.0105(9) 0.0125(9) 0.0038(9)
C60 0.0511(14) 0.0233(11) 0.0411(13) 0.0086(9) 0.0246(11) 0.0031(10)
C61 0.0464(14) 0.0299(12) 0.0389(12) 0.0150(10) 0.0217(11) 0.0096(10)
C62 0.0315(11) 0.0288(11) 0.0311(11) 0.0043(9) 0.0043(9) 0.0055(9)
O2 0.0284(8) 0.0340(8) 0.0299(8) 0.0110(6) 0.0064(6) 0.0046(6)
C63 0.0479(14) 0.0263(11) 0.0366(12) 0.0099(10) 0.0101(11) 0.0073(10)
C64 0.0370(13) 0.0308(12) 0.0485(14) 0.0200(10) 0.0107(11) 0.0028(10)
C65 0.0437(15) 0.094(2) 0.0495(16) 0.0348(16) 0.0251(13) 0.0262(15)
C66 0.0303(13) 0.090(2) 0.0433(15) -0.0192(15) -0.0012(11) 0.0134(14)

loop_
_atom_type_symbol
_atom_type_description
_atom_type_scat_dispersion_real
_atom_type_scat_dispersion_imag
_atom_type_scat_source
C C 0.0033 0.0016 'International Tables Vol C Tables 4.2.6.8 and 6.1.1.4'
H H 0.0000 0.0000 'International Tables Vol C Tables 4.2.6.8 and 6.1.1.4'
Fe Fe 0.3463 0.8444 'International Tables Vol C Tables 4.2.6.8 and 6.1.1.4'
K K 0.2009 0.2494 'International Tables Vol C Tables 4.2.6.8 and 6.1.1.4'
N N 0.0061 0.0033 'International Tables Vol C Tables 4.2.6.8 and 6.1.1.4'
O O 0.0106 0.0060 'International Tables Vol C Tables 4.2.6.8 and 6.1.1.4'
Se Se -0.0929 2.2259 'International Tables Vol C Tables 4.2.6.8 and 6.1.1.4'

loop_
_geom_angle_atom_site_label_1
_geom_angle_atom_site_label_2
_geom_angle_atom_site_label_3
_geom_angle
_geom_angle_site_symmetry_1
_geom_angle_site_symmetry_3
_geom_angle_publ_flag
N1 Fe1 Se1 130.53(4) . . ?
N1 Fe1 N2 76.84(5) . . ?
N1 Fe1 N3 77.80(5) . . ?
N2 Fe1 Se1 109.68(4) . . ?
N3 Fe1 Se1 109.66(4) . . ?
N3 Fe1 N2 140.66(6) . . ?
Se1 Fe2 K1 61.098(8) . . ?
N4 Fe2 Se1 124.00(4) . . ?
N4 Fe2 K1 90.80(4) . . ?
N4 Fe2 N5 77.70(5) . . ?
N4 Fe2 N6 77.10(6) . . ?
N5 Fe2 Se1 109.51(4) . . ?
N5 Fe2 K1 51.69(4) . . ?
N6 Fe2 Se1 110.59(4) . . ?
N6 Fe2 K1 157.87(4) . . ?
N6 Fe2 N5 139.72(6) . . ?
Fe1 Se1 Fe2 125.355(10) . . ?
Fe1 Se1 K1 76.556(9) . . ?
Fe1 Se1 K2 78.899(10) . . ?
Fe2 Se1 K1 79.978(9) . . ?
Fe2 Se1 K2 76.418(9) . . ?
K1 Se1 K2 125.968(11) . . ?
Se1 K1 Fe2 38.924(6) . . ?
Se1 K1 C19 111.96(3) . . ?
Se1 K1 C20 107.29(3) . . ?
N2 K1 Fe2 104.75(3) . . ?
N2 K1 Se1 70.99(3) . . ?
N2 K1 N5 137.53(4) . . ?
N2 K1 C18 26.84(4) . . ?
N2 K1 C19 41.42(4) . . ?
N2 K1 C20 40.58(4) . . ?
N2 K1 C21 25.77(4) . . ?
N2 K1 C35 135.53(4) . . ?
N2 K1 C36 150.44(4) . . ?
N2 K1 C37 175.89(4) . . ?
N2 K1 C38 156.87(4) . . ?
N5 K1 Fe2 33.19(3) . . ?
N5 K1 Se1 70.50(3) . . ?
N5 K1 C18 139.54(4) . . ?
N5 K1 C19 156.98(4) . . ?
N5 K1 C20 177.78(4) . . ?
N5 K1 C21 153.79(4) . . ?
N5 K1 C35 26.83(4) . . ?
N5 K1 C36 43.61(4) . . ?
N5 K1 C37 42.83(4) . . ?
N5 K1 C38 26.07(4) . . ?
C18 K1 Fe2 114.72(3) . . ?
C18 K1 Se1 90.83(3) . . ?
C18 K1 C19 24.23(4) . . ?
C18 K1 C20 39.82(4) . . ?
C18 K1 C21 41.97(4) . . ?
C18 K1 C36 126.27(4) . . ?
C18 K1 C37 149.21(5) . . ?
C19 K1 Fe2 138.89(3) . . ?
C20 K1 Fe2 144.71(3) . . ?
C20 K1 C19 23.70(4) . . ?
C21 K1 Fe2 122.20(3) . . ?
C21 K1 Se1 83.71(3) . . ?
C21 K1 C19 40.25(4) . . ?
C21 K1 C20 24.00(4) . . ?
C21 K1 C36 162.16(4) . . ?
C21 K1 C37 156.35(5) . . ?
C35 K1 Fe2 49.01(3) . . ?
C35 K1 Se1 87.43(3) . . ?
C35 K1 C18 122.04(5) . . ?
C35 K1 C19 131.51(4) . . ?
C35 K1 C20 154.59(4) . . ?
C35 K1 C21 161.27(5) . . ?
C35 K1 C36 25.97(4) . . ?
C35 K1 C37 42.13(4) . . ?
C35 K1 C38 42.67(4) . . ?
C36 K1 Fe2 73.24(3) . . ?
C36 K1 Se1 112.16(3) . . ?
C36 K1 C19 122.59(4) . . ?
C36 K1 C20 138.55(4) . . ?
C37 K1 Fe2 75.93(3) . . ?
C37 K1 Se1 110.94(3) . . ?
C37 K1 C19 135.98(4) . . ?
C37 K1 C20 139.18(4) . . ?
C37 K1 C36 25.65(4) . . ?
C38 K1 Fe2 55.23(3) . . ?
C38 K1 Se1 86.09(3) . . ?
C38 K1 C18 164.46(5) . . ?
C38 K1 C19 161.70(4) . . ?
C38 K1 C20 154.94(4) . . ?
C38 K1 C21 151.93(5) . . ?
C38 K1 C36 42.72(4) . . ?
C38 K1 C37 25.79(4) . . ?
N3 K2 Se1 70.09(3) . . ?
N3 K2 C6 26.26(4) . . ?
N3 K2 C7 42.31(4) . . ?
N3 K2 C8 42.36(4) . . ?
N3 K2 C9 26.36(4) . . ?
N3 K2 C47 140.94(5) . . ?
N3 K2 C48 159.11(5) . . ?
N3 K2 C49 175.95(4) . . ?
N3 K2 C50 152.39(4) . . ?
N6 K2 Se1 70.84(3) . . ?
N6 K2 N3 137.86(4) . . ?
N6 K2 C6 138.51(4) . . ?
N6 K2 C7 154.44(4) . . ?
N6 K2 C8 179.01(4) . . ?
N6 K2 C9 155.35(4) . . ?
N6 K2 C47 27.46(4) . . ?
N6 K2 C48 43.32(4) . . ?
N6 K2 C49 41.47(4) . . ?
N6 K2 C50 25.43(4) . . ?
C6 K2 Se1 87.66(3) . . ?
C6 K2 C7 24.93(4) . . ?
C6 K2 C8 41.04(4) . . ?
C6 K2 C48 134.00(5) . . ?
C6 K2 C49 157.77(5) . . ?
C6 K2 C50 163.92(5) . . ?
C7 K2 Se1 111.00(3) . . ?
C8 K2 Se1 109.73(3) . . ?
C8 K2 C7 24.67(4) . . ?
C8 K2 C48 136.00(5) . . ?
C8 K2 C49 138.41(5) . . ?
C9 K2 Se1 85.24(3) . . ?
C9 K2 C6 42.13(4) . . ?
C9 K2 C7 41.53(4) . . ?
C9 K2 C8 25.41(4) . . ?
C9 K2 C48 161.00(5) . . ?
C9 K2 C49 151.82(5) . . ?
C9 K2 C50 148.85(5) . . ?
C47 K2 Se1 91.10(3) . . ?
C47 K2 C6 125.02(5) . . ?
C47 K2 C7 129.86(5) . . ?
C47 K2 C8 151.56(5) . . ?
C47 K2 C9 166.67(5) . . ?
C47 K2 C48 25.86(4) . . ?
C47 K2 C49 41.25(5) . . ?
C47 K2 C50 42.46(5) . . ?
C48 K2 Se1 113.76(3) . . ?
C48 K2 C7 124.80(5) . . ?
C48 K2 C49 24.74(5) . . ?
C49 K2 Se1 107.56(3) . . ?
C49 K2 C7 140.73(4) . . ?
C50 K2 Se1 83.12(3) . . ?
C50 K2 C7 165.29(4) . . ?
C50 K2 C8 155.04(5) . . ?
C50 K2 C48 41.67(4) . . ?
C50 K2 C49 24.66(4) . . ?
C1 N1 Fe1 118.77(11) . . ?
C1 N1 C5 123.72(14) . . ?
C5 N1 Fe1 117.51(11) . . ?
Fe1 N2 K1 92.76(5) . . ?
C18 N2 Fe1 114.81(10) . . ?
C18 N2 K1 84.05(9) . . ?
C21 N2 Fe1 137.58(11) . . ?
C21 N2 K1 86.34(9) . . ?
C21 N2 C18 107.28(13) . . ?
Fe1 N3 K2 94.66(5) . . ?
C6 N3 Fe1 112.48(10) . . ?
C6 N3 K2 84.73(9) . . ?
C9 N3 Fe1 139.38(12) . . ?
C9 N3 K2 79.43(9) . . ?
C9 N3 C6 106.96(14) . . ?
C30 N4 Fe2 118.71(11) . . ?
C34 N4 Fe2 117.53(11) . . ?
C34 N4 C30 123.75(15) . . ?
Fe2 N5 K1 95.11(5) . . ?
C35 N5 Fe2 112.08(10) . . ?
C35 N5 K1 79.72(9) . . ?
C38 N5 Fe2 139.05(11) . . ?
C38 N5 K1 80.35(9) . . ?
C38 N5 C35 107.10(13) . . ?
Fe2 N6 K2 92.51(5) . . ?
C47 N6 Fe2 114.84(11) . . ?
C47 N6 K2 77.55(9) . . ?
C50 N6 Fe2 136.41(12) . . ?
C50 N6 K2 86.65(10) . . ?
C50 N6 C47 107.50(14) . . ?
N1 C1 C2 118.73(15) . . ?
N1 C1 C18 112.34(14) . . ?
C2 C1 C18 128.87(16) . . ?
C3 C2 C1 118.41(17) . . ?
C2 C3 C4 121.52(17) . . ?
C3 C4 C5 118.71(16) . . ?
N1 C5 C4 118.37(16) . . ?
N1 C5 C6 112.30(14) . . ?
C4 C5 C6 129.22(16) . . ?
N3 C6 K2 69.01(9) . . ?
N3 C6 C5 115.72(14) . . ?
N3 C6 C7 109.47(14) . . ?
C5 C6 K2 117.28(11) . . ?
C7 C6 K2 84.54(10) . . ?
C7 C6 C5 134.29(15) . . ?
C6 C7 K2 70.53(10) . . ?
C6 C7 C10 130.26(16) . . ?
C8 C7 K2 73.52(10) . . ?
C8 C7 C6 105.32(15) . . ?
C8 C7 C10 124.09(15) . . ?
C10 C7 K2 125.58(11) . . ?
C7 C8 K2 81.81(10) . . ?
C9 C8 K2 69.01(10) . . ?
C9 C8 C7 108.73(15) . . ?
N3 C9 K2 74.21(9) . . ?
N3 C9 C8 109.48(15) . . ?
N3 C9 C14 124.08(15) . . ?
C8 C9 K2 85.57(11) . . ?
C8 C9 C14 126.44(16) . . ?
C14 C9 K2 107.65(11) . . ?
C7 C10 C11 111.71(15) . . ?
C7 C10 C12 108.67(15) . . ?
C7 C10 C13 110.40(15) . . ?
C11 C10 C12 112.63(15) . . ?
C13 C10 C11 106.25(16) . . ?
C13 C10 C12 107.06(16) . . ?
C9 C14 C16 109.68(15) . . ?
C9 C14 C17 110.72(15) . . ?
C15 C14 C9 111.20(15) . . ?
C15 C14 C16 109.14(18) . . ?
C15 C14 C17 108.87(18) . . ?
C17 C14 C16 107.13(17) . . ?
N2 C18 K1 69.12(8) . . ?
N2 C18 C1 114.64(14) . . ?
N2 C18 C19 109.44(14) . . ?
C1 C18 K1 109.39(10) . . ?
C19 C18 K1 91.78(10) . . ?
C19 C18 C1 135.43(15) . . ?
C18 C19 K1 63.99(9) . . ?
C18 C19 C22 131.27(15) . . ?
C20 C19 K1 77.57(10) . . ?
C20 C19 C18 105.17(14) . . ?
C20 C19 C22 123.22(15) . . ?
C22 C19 K1 128.19(10) . . ?
C19 C20 K1 78.73(10) . . ?
C21 C20 K1 66.03(9) . . ?
C21 C20 C19 108.78(15) . . ?
N2 C21 K1 67.89(9) . . ?
N2 C21 C20 109.32(14) . . ?
N2 C21 C26 123.55(15) . . ?
C20 C21 K1 89.97(10) . . ?
C20 C21 C26 127.12(15) . . ?
C26 C21 K1 109.50(10) . . ?
C19 C22 C23 110.28(14) . . ?
C19 C22 C24 109.94(14) . . ?
C19 C22 C25 111.84(14) . . ?
C23 C22 C24 106.51(15) . . ?
C25 C22 C23 106.36(14) . . ?
C25 C22 C24 111.71(15) . . ?
C22 C23 K1 165.42(12) . 2_756 ?
C21 C26 C27 108.87(14) . . ?
C21 C26 C28 111.33(14) . . ?
C21 C26 C29 110.36(14) . . ?
C27 C26 C29 108.99(14) . . ?
C28 C26 C27 108.26(15) . . ?
C28 C26 C29 108.98(14) . . ?
N4 C30 C31 118.40(16) . . ?
N4 C30 C47 112.23(15) . . ?
C31 C30 C47 129.30(17) . . ?
C32 C31 C30 118.79(18) . . ?
C31 C32 C33 121.27(18) . . ?
C32 C33 C34 118.85(18) . . ?
N4 C34 C33 118.50(16) . . ?
N4 C34 C35 112.58(14) . . ?
C33 C34 C35 128.74(16) . . ?
N5 C35 K1 73.45(9) . . ?
N5 C35 C34 115.04(14) . . ?
N5 C35 C36 109.65(14) . . ?
C34 C35 K1 117.00(11) . . ?
C36 C35 K1 82.07(10) . . ?
C36 C35 C34 134.71(15) . . ?
C35 C36 K1 71.96(9) . . ?
C35 C36 C37 105.24(14) . . ?
C35 C36 C39 131.27(16) . . ?
C37 C36 K1 76.50(9) . . ?
C37 C36 C39 123.43(15) . . ?
C39 C36 K1 118.77(10) . . ?
C36 C37 K1 77.84(9) . . ?
C38 C37 K1 72.83(9) . . ?
C38 C37 C36 108.63(15) . . ?
N5 C38 K1 73.58(9) . . ?
N5 C38 C37 109.36(15) . . ?
N5 C38 C43 123.33(15) . . ?
C37 C38 K1 81.38(10) . . ?
C37 C38 C43 127.17(15) . . ?
C43 C38 K1 115.12(10) . . ?
C36 C39 C40 110.49(14) . . ?
C36 C39 C41 111.03(14) . . ?
C36 C39 C42 110.16(15) . . ?
C40 C39 C41 112.04(16) . . ?
C40 C39 C42 106.31(15) . . ?
C42 C39 C41 106.63(16) . . ?
C38 C43 C44 109.02(15) . . ?
C38 C43 C45 109.80(14) . . ?
C38 C43 C46 111.79(15) . . ?
C44 C43 C45 107.93(16) . . ?
C44 C43 C46 110.23(17) . . ?
C46 C43 C45 108.00(16) . . ?
N6 C47 K2 74.98(9) . . ?
N6 C47 C30 114.41(14) . . ?
N6 C47 C48 109.22(15) . . ?
C30 C47 K2 106.26(11) . . ?
C48 C47 K2 87.59(10) . . ?
C48 C47 C30 136.26(16) . . ?
C47 C48 K2 66.56(9) . . ?
C47 C48 C51 131.07(17) . . ?
C49 C48 K2 80.89(10) . . ?
C49 C48 C47 105.20(15) . . ?
C49 C48 C51 123.65(16) . . ?
C51 C48 K2 120.31(11) . . ?
C48 C49 K2 74.38(10) . . ?
C50 C49 K2 71.57(10) . . ?
C50 C49 C48 108.99(16) . . ?
N6 C50 K2 67.92(9) . . ?
N6 C50 C49 109.08(15) . . ?
N6 C50 C55 123.70(15) . . ?
C49 C50 K2 83.77(11) . . ?
C49 C50 C55 127.20(16) . . ?
C55 C50 K2 115.77(11) . . ?
C48 C51 C52 110.67(16) . . ?
C48 C51 C53 110.88(15) . . ?
C48 C51 C54 110.30(15) . . ?
C53 C51 C52 106.73(16) . . ?
C53 C51 C54 112.02(17) . . ?
C54 C51 C52 106.09(16) . . ?
C50 C55 C57 108.3(4) . . ?
C50 C55 C58 112.0(6) . . ?
C50 C55 C56' 107.1(5) . . ?
C56 C55 C50 112.6(4) . . ?
C56 C55 C57 108.0(4) . . ?
C56 C55 C58 111.4(7) . . ?
C58 C55 C57 104.0(6) . . ?
C57' C55 C50 109.1(5) . . ?
C57' C55 C56' 107.9(5) . . ?
C58' C55 C50 113.1(8) . . ?
C58' C55 C56' 107.1(8) . . ?
C58' C55 C57' 112.2(8) . . ?
C60 O1 C61 112.24(15) . . ?
O1 C60 C59 109.94(17) . . ?
O1 C61 C62 109.67(17) . . ?
C64 O2 C65 112.37(18) . . ?
O2 C64 C63 109.34(17) . . ?
O2 C65 C66 108.9(2) . . ?

loop_
_geom_bond_atom_site_label_1
_geom_bond_atom_site_label_2
_geom_bond_distance
_geom_bond_site_symmetry_2
_geom_bond_publ_flag
Fe1 Se1 2.3991(3) . ?
Fe1 N1 2.0585(14) . ?
Fe1 N2 2.0731(14) . ?
Fe1 N3 2.0725(14) . ?
Fe2 Se1 2.4152(3) . ?
Fe2 K1 3.7855(4) . ?
Fe2 N4 2.0514(14) . ?
Fe2 N5 2.0807(14) . ?
Fe2 N6 2.0593(14) . ?
Se1 K1 3.3653(4) . ?
Se1 K2 3.3826(4) . ?
K1 N2 2.9068(14) . ?
K1 N5 2.9823(14) . ?
K1 C18 3.0944(16) . ?
K1 C19 3.4414(17) . ?
K1 C20 3.4268(17) . ?
K1 C21 3.1311(17) . ?
K1 C35 3.0613(17) . ?
K1 C36 3.1888(16) . ?
K1 C37 3.1718(17) . ?
K1 C38 3.0651(17) . ?
K2 N3 2.9631(15) . ?
K2 N6 2.9438(15) . ?
K2 C6 3.1602(18) . ?
K2 C7 3.3366(18) . ?
K2 C8 3.2324(18) . ?
K2 C9 3.0270(17) . ?
K2 C47 2.9763(17) . ?
K2 C48 3.2413(18) . ?
K2 C49 3.3231(18) . ?
K2 C50 3.1713(18) . ?
N1 C1 1.352(2) . ?
N1 C5 1.352(2) . ?
N2 C18 1.405(2) . ?
N2 C21 1.364(2) . ?
N3 C6 1.404(2) . ?
N3 C9 1.367(2) . ?
N4 C30 1.356(2) . ?
N4 C34 1.351(2) . ?
N5 C35 1.404(2) . ?
N5 C38 1.366(2) . ?
N6 C47 1.406(2) . ?
N6 C50 1.364(2) . ?
C1 C2 1.399(2) . ?
C1 C18 1.468(2) . ?
C2 C3 1.383(3) . ?
C3 C4 1.386(3) . ?
C4 C5 1.400(2) . ?
C5 C6 1.469(2) . ?
C6 C7 1.413(2) . ?
C7 C8 1.407(2) . ?
C7 C10 1.525(2) . ?
C8 C9 1.391(2) . ?
C9 C14 1.523(2) . ?
C10 C11 1.540(3) . ?
C10 C12 1.543(3) . ?
C10 C13 1.535(3) . ?
C14 C15 1.520(3) . ?
C14 C16 1.533(3) . ?
C14 C17 1.527(3) . ?
C18 C19 1.413(2) . ?
C19 C20 1.411(2) . ?
C19 C22 1.533(2) . ?
C20 C21 1.394(2) . ?
C21 C26 1.518(2) . ?
C22 C23 1.537(2) . ?
C22 C24 1.543(2) . ?
C22 C25 1.535(2) . ?
C26 C27 1.534(2) . ?
C26 C28 1.527(2) . ?
C26 C29 1.538(2) . ?
C30 C31 1.399(2) . ?
C30 C47 1.467(2) . ?
C31 C32 1.382(3) . ?
C32 C33 1.386(3) . ?
C33 C34 1.397(2) . ?
C34 C35 1.473(2) . ?
C35 C36 1.410(2) . ?
C36 C37 1.412(2) . ?
C36 C39 1.525(2) . ?
C37 C38 1.396(2) . ?
C38 C43 1.519(2) . ?
C39 C40 1.534(2) . ?
C39 C41 1.536(3) . ?
C39 C42 1.535(3) . ?
C43 C44 1.521(3) . ?
C43 C45 1.537(2) . ?
C43 C46 1.523(3) . ?
C47 C48 1.415(2) . ?
C48 C49 1.408(3) . ?
C48 C51 1.531(2) . ?
C49 C50 1.395(2) . ?
C50 C55 1.513(2) . ?
C51 C52 1.540(3) . ?
C51 C53 1.532(3) . ?
C51 C54 1.536(3) . ?
C55 C56 1.500(8) . ?
C55 C57 1.561(7) . ?
C55 C58 1.536(11) . ?
C55 C56' 1.560(10) . ?
C55 C57' 1.495(9) . ?
C55 C58' 1.475(15) . ?
O1 C60 1.413(2) . ?
O1 C61 1.414(2) . ?
C59 C60 1.497(3) . ?
C61 C62 1.494(3) . ?
O2 C64 1.410(3) . ?
O2 C65 1.418(3) . ?
C63 C64 1.499(3) . ?
C65 C66 1.496(4) . ?
